data_1573691
loop_
_publ_author_name
'Seo, Seung Mo'
'Kim, Dongwook'
'Kim, Taewan'
'Han, Sunkyu'

_publ_section_title
;
 Total synthesis of (-)-flueggenine A and (-)-15'-<i>epi</i>-flueggenine
 D.
;
_journal_issue 3
_journal_name_full 'Chemical science'
_journal_page_first 1216
_journal_page_last 1221
_journal_paper_doi 10.1039/d4sc07525k
_journal_volume 16
_journal_year 2024
_chemical_formula_moiety 'C24 H26 N2 O4'
_chemical_formula_sum 'C24 H26 N2 O4'
_chemical_formula_weight 406.47
_space_group_crystal_system monoclinic
_space_group_IT_number 4
_space_group_name_Hall 'P 2yb'
_space_group_name_H-M_alt 'P 1 21 1'
_atom_sites_solution_hydrogens geom
_atom_sites_solution_primary direct
_audit_creation_method SHELXL-2019/3
_audit_update_record
;
2024-09-28 deposited with the CCDC.	2024-12-03 downloaded from the CCDC.
;
_cell_angle_alpha 90
_cell_angle_beta 103.465(5)
_cell_angle_gamma 90
_cell_formula_units_Z 2
_cell_length_a 11.950(2)
_cell_length_b 6.4623(13)
_cell_length_c 13.674(2)
_cell_measurement_reflns_used 2806
_cell_measurement_temperature 203(2)
_cell_measurement_theta_max 27.20
_cell_measurement_theta_min 3.06
_cell_volume 1026.9(3)
_computing_cell_refinement 'Bruker APEX5 software'
_computing_data_collection 'Bruker APEX5 software'
_computing_data_reduction 'Bruker APEX5 software'
_computing_molecular_graphics ORTEP
_computing_publication_material CIFTAB
_computing_structure_refinement 'SHELXL-2019/2 (Sheldrick, 2019)'
_computing_structure_solution 'SHELXS-2013/1 (Sheldrick, 2013)'
_diffrn_ambient_temperature 203(2)
_diffrn_measured_fraction_theta_full 0.996
_diffrn_measured_fraction_theta_max 0.939
_diffrn_measurement_device_type 'PHOTON II CPAD detector'
_diffrn_measurement_method 'phi and omega scans'
_diffrn_radiation_type MoK\a
_diffrn_radiation_wavelength 0.71073
_diffrn_reflns_av_R_equivalents 0.1161
_diffrn_reflns_av_unetI/netI 0.1483
_diffrn_reflns_Laue_measured_fraction_full 0.996
_diffrn_reflns_Laue_measured_fraction_max 0.939
_diffrn_reflns_limit_h_max 15
_diffrn_reflns_limit_h_min -14
_diffrn_reflns_limit_k_max 8
_diffrn_reflns_limit_k_min -8
_diffrn_reflns_limit_l_max 16
_diffrn_reflns_limit_l_min -16
_diffrn_reflns_number 14906
_diffrn_reflns_point_group_measured_fraction_full 0.992
_diffrn_reflns_point_group_measured_fraction_max 0.910
_diffrn_reflns_theta_full 25.242
_diffrn_reflns_theta_max 27.195
_diffrn_reflns_theta_min 2.582
_diffrn_source 'Ius 3.0 microfocus source'
_exptl_absorpt_coefficient_mu 0.090
_exptl_absorpt_correction_T_max 0.7455
_exptl_absorpt_correction_T_min 0.6756
_exptl_absorpt_correction_type multi-scan
_exptl_absorpt_process_details SADABS
_exptl_crystal_colour colourless
_exptl_crystal_density_diffrn 1.315
_exptl_crystal_description plate
_exptl_crystal_F_000 432
_exptl_crystal_size_max 0.072
_exptl_crystal_size_mid 0.043
_exptl_crystal_size_min 0.017
_refine_diff_density_max 0.232
_refine_diff_density_min -0.286
_refine_diff_density_rms 0.058
_refine_ls_abs_structure_details
;
 Flack x determined using 646 quotients [(I+)-(I-)]/[(I+)+(I-)]
 (Parsons, Flack and Wagner, Acta Cryst. B69 (2013) 249-259).
;
_refine_ls_abs_structure_Flack -0.4(10)
_refine_ls_extinction_method none
_refine_ls_goodness_of_fit_ref 1.130
_refine_ls_hydrogen_treatment constr
_refine_ls_matrix_type full
_refine_ls_number_parameters 299
_refine_ls_number_reflns 4183
_refine_ls_number_restraints 106
_refine_ls_restrained_S_all 1.118
_refine_ls_R_factor_all 0.1784
_refine_ls_R_factor_gt 0.0932
_refine_ls_shift/su_max 0.000
_refine_ls_shift/su_mean 0.000
_refine_ls_structure_factor_coef Fsqd
_refine_ls_weighting_details 'w=1/[\s^2^(Fo^2^)+0.9508P] where P=(Fo^2^+2Fc^2^)/3'
_refine_ls_weighting_scheme calc
_refine_ls_wR_factor_gt 0.1118
_refine_ls_wR_factor_ref 0.1343
_reflns_Friedel_coverage 0.778
_reflns_Friedel_fraction_full 0.988
_reflns_Friedel_fraction_max 0.875
_reflns_number_gt 2344
_reflns_number_total 4183
_reflns_threshold_expression 'I > 2\s(I)'
_cod_data_source_file d4sc07525k2.cif
_cod_data_source_block A24213O_004
_cod_depositor_comments
;
The following automatic conversions were performed:

data item '_exptl_absorpt_correction_type' value 'MULTI-SCAN' was
changed to 'multi-scan' in accordance with the
/home/data/users/saulius/crontab/automatic-downloads/rss-feeds/RSC/lib/dictionaries/cif_core.dic
dictionary named 'cif_core.dic' version 2.4.2 last updated on
2011-04-26.

Automatic conversion script
Id: cif_fix_values 8170 2020-07-09 18:12:32Z antanas 
;
_cod_original_sg_symbol_H-M 'P 21'
_cod_database_code 1573691
_shelx_shelxl_version_number 2019/3
_shelx_space_group_comment
;
The symmetry employed for this shelxl refinement is uniquely defined
by the following loop, which should always be used as a source of
symmetry information in preference to the above space-group names.
They are only intended as comments.
;
_shelx_estimated_absorpt_t_min 0.994
_shelx_estimated_absorpt_t_max 0.998

loop_
_space_group_symop_operation_xyz
'x, y, z'
'-x, y+1/2, -z'

loop_
_atom_site_label
_atom_site_type_symbol
_atom_site_fract_x
_atom_site_fract_y
_atom_site_fract_z
_atom_site_U_iso_or_equiv
_atom_site_adp_type
_atom_site_occupancy
_atom_site_site_symmetry_order
_atom_site_calc_flag
_atom_site_refinement_flags_posn
_atom_site_refinement_flags_adp
_atom_site_refinement_flags_occupancy
_atom_site_disorder_assembly
_atom_site_disorder_group
O1 O 0.3006(4) 0.4831(8) 0.0018(3) 0.0448(14) Uani 1 1 d . . . . .
O2 O 0.3848(5) 0.6819(9) -0.0964(4) 0.0566(17) Uani 1 1 d . . . . .
C3 C 0.3662(6) 0.6525(12) -0.0147(6) 0.039(2) Uani 1 1 d . . . . .
C4 C 0.4010(6) 0.7692(12) 0.0790(5) 0.0361(19) Uani 1 1 d . . . . .
H4 H 0.445557 0.892457 0.088030 0.043 Uiso 1 1 calc R U . . .
C5 C 0.3596(6) 0.6736(11) 0.1500(5) 0.0286(17) Uani 1 1 d . . . . .
C6 C 0.2971(6) 0.4816(12) 0.1074(5) 0.0337(18) Uani 1 1 d . . . . .
C7 C 0.1747(6) 0.4744(12) 0.1245(5) 0.0390(19) Uani 1 1 d D . . . .
H7 H 0.142739 0.617970 0.120420 0.047 Uiso 1 1 calc R U . A 1
C8 C 0.0848(10) 0.3287(19) 0.0606(8) 0.048(3) Uani 0.828(15) 1 d . U P B 1
H8A H 0.036642 0.401452 0.002001 0.058 Uiso 0.828(15) 1 calc R U P B 1
H8B H 0.121507 0.207114 0.037048 0.058 Uiso 0.828(15) 1 calc R U P B 1
C9 C 0.0155(10) 0.267(2) 0.1355(7) 0.063(4) Uani 0.828(15) 1 d . U P B 1
H9A H -0.029696 0.139896 0.114223 0.075 Uiso 0.828(15) 1 calc R U P B 1
H9B H -0.037104 0.379591 0.145516 0.075 Uiso 0.828(15) 1 calc R U P B 1
C10 C 0.110(3) 0.230(7) 0.2303(15) 0.053(4) Uani 0.828(15) 1 d . U P B 1
H10A H 0.078790 0.237304 0.291184 0.063 Uiso 0.828(15) 1 calc R U P B 1
H10B H 0.146558 0.093494 0.227920 0.063 Uiso 0.828(15) 1 calc R U P B 1
C8B C 0.127(6) 0.274(6) 0.067(4) 0.051(9) Uani 0.172(15) 1 d D U P B 2
H8BA H 0.061998 0.309301 0.009725 0.061 Uiso 0.172(15) 1 calc R U P B 2
H8BB H 0.187624 0.207134 0.039800 0.061 Uiso 0.172(15) 1 calc R U P B 2
C9B C 0.085(5) 0.123(9) 0.138(3) 0.055(7) Uani 0.172(15) 1 d D U P B 2
H9BA H 0.000557 0.100734 0.116266 0.066 Uiso 0.172(15) 1 calc R U P B 2
H9BB H 0.123812 -0.012792 0.140165 0.066 Uiso 0.172(15) 1 calc R U P B 2
C10B C 0.115(19) 0.23(4) 0.243(9) 0.056(10) Uani 0.172(15) 1 d D U P B 2
H10C H 0.045646 0.279482 0.261580 0.068 Uiso 0.172(15) 1 calc R U P B 2
H10D H 0.154707 0.127241 0.294924 0.068 Uiso 0.172(15) 1 calc R U P B 2
N11 N 0.1940(5) 0.3988(9) 0.2305(4) 0.0344(16) Uani 1 1 d . . . . .
C12 C 0.3162(6) 0.3401(11) 0.2654(5) 0.0343(19) Uani 1 1 d . . . . .
H12 H 0.324592 0.213298 0.308437 0.041 Uiso 1 1 calc R U . . .
C13 C 0.3554(7) 0.2973(11) 0.1666(5) 0.039(2) Uani 1 1 d . . . . .
H13A H 0.440134 0.301842 0.176686 0.047 Uiso 1 1 calc R U . . .
H13B H 0.325588 0.164020 0.135375 0.047 Uiso 1 1 calc R U . . .
C14 C 0.3637(6) 0.7201(11) 0.2580(5) 0.0328(18) Uani 1 1 d . . . . .
H14A H 0.289631 0.781671 0.263850 0.039 Uiso 1 1 calc R U . . .
H14B H 0.425505 0.821575 0.283946 0.039 Uiso 1 1 calc R U . . .
C15 C 0.3865(5) 0.5186(12) 0.3215(4) 0.0319(17) Uani 1 1 d . . . . .
H15 H 0.469204 0.482564 0.327643 0.038 Uiso 1 1 calc R U . . .
O16 O 0.4375(3) 0.5495(8) 0.6015(3) 0.0293(11) Uani 1 1 d . . . . .
O17 O 0.5732(4) 0.5293(8) 0.5123(3) 0.0367(12) Uani 1 1 d . . . . .
C18 C 0.4731(6) 0.5368(12) 0.5127(5) 0.0309(16) Uani 1 1 d . . . . .
C19 C 0.3713(5) 0.5454(12) 0.4272(4) 0.0274(15) Uani 1 1 d . . . . .
C20 C 0.2785(5) 0.5777(11) 0.4655(5) 0.0308(18) Uani 1 1 d . . . . .
C21 C 0.3129(5) 0.5608(12) 0.5791(4) 0.0264(15) Uani 1 1 d . . . . .
C22 C 0.2595(6) 0.3703(10) 0.6164(5) 0.0284(17) Uani 1 1 d . . . . .
H22 H 0.248631 0.257877 0.564789 0.034 Uiso 1 1 calc R U . . .
C23 C 0.3224(6) 0.2859(12) 0.7197(5) 0.0353(19) Uani 1 1 d . . . . .
H23A H 0.368680 0.162267 0.712303 0.042 Uiso 1 1 calc R U . . .
H23B H 0.373635 0.392214 0.758750 0.042 Uiso 1 1 calc R U . . .
C24 C 0.2248(6) 0.2298(12) 0.7709(5) 0.0393(19) Uani 1 1 d . . . . .
H24A H 0.252081 0.225716 0.844984 0.047 Uiso 1 1 calc R U . . .
H24B H 0.189075 0.095449 0.746661 0.047 Uiso 1 1 calc R U . . .
C25 C 0.1417(6) 0.4111(12) 0.7365(5) 0.042(2) Uani 1 1 d . . . . .
H25A H 0.063046 0.375349 0.742729 0.050 Uiso 1 1 calc R U . . .
H25B H 0.167717 0.536299 0.777170 0.050 Uiso 1 1 calc R U . . .
N26 N 0.1440(5) 0.4453(9) 0.6296(4) 0.0302(15) Uani 1 1 d . . . . .
C27 C 0.1383(6) 0.6692(12) 0.5994(5) 0.0367(19) Uani 1 1 d . . . . .
H27 H 0.089641 0.751015 0.635850 0.044 Uiso 1 1 calc R U . . .
C28 C 0.2636(6) 0.7424(10) 0.6262(5) 0.0312(18) Uani 1 1 d . . . . .
H28A H 0.274167 0.875845 0.593930 0.037 Uiso 1 1 calc R U . . .
H28B H 0.295209 0.751559 0.699688 0.037 Uiso 1 1 calc R U . . .
C29 C 0.0908(6) 0.6776(13) 0.4859(5) 0.045(2) Uani 1 1 d . . . . .
H29 H 0.013174 0.717467 0.459362 0.055 Uiso 1 1 calc R U . . .
C30 C 0.1580(6) 0.6293(11) 0.4234(5) 0.038(2) Uani 1 1 d . . . . .
H30 H 0.127699 0.628506 0.352678 0.046 Uiso 1 1 calc R U . . .

loop_
_atom_site_aniso_label
_atom_site_aniso_U_11
_atom_site_aniso_U_22
_atom_site_aniso_U_33
_atom_site_aniso_U_23
_atom_site_aniso_U_13
_atom_site_aniso_U_12
O1 0.063(3) 0.045(4) 0.028(3) -0.008(3) 0.014(3) -0.019(3)
O2 0.082(4) 0.071(4) 0.024(3) -0.011(3) 0.026(3) -0.022(4)
C3 0.046(5) 0.037(5) 0.037(5) -0.014(4) 0.014(4) -0.007(4)
C4 0.046(5) 0.033(5) 0.030(4) -0.003(4) 0.010(4) -0.010(4)
C5 0.034(4) 0.023(4) 0.030(4) -0.004(4) 0.011(3) 0.002(3)
C6 0.047(4) 0.031(5) 0.025(4) -0.006(3) 0.012(3) -0.003(4)
C7 0.044(5) 0.033(5) 0.039(5) -0.003(4) 0.007(4) -0.011(4)
C8 0.042(7) 0.066(7) 0.036(6) 0.002(5) 0.007(5) -0.022(6)
C9 0.053(7) 0.071(8) 0.061(6) -0.006(6) 0.008(5) -0.029(6)
C10 0.052(7) 0.061(7) 0.048(8) 0.005(8) 0.020(7) -0.021(6)
C8B 0.051(15) 0.063(15) 0.036(14) 0.000(13) 0.005(13) -0.024(14)
C9B 0.054(12) 0.065(12) 0.049(12) 0.003(11) 0.015(11) -0.027(11)
C10B 0.053(15) 0.063(15) 0.053(15) 0.002(14) 0.012(14) -0.021(14)
N11 0.038(4) 0.039(4) 0.029(4) -0.001(3) 0.013(3) -0.012(3)
C12 0.048(5) 0.025(5) 0.030(4) 0.002(3) 0.010(4) 0.002(4)
C13 0.054(5) 0.028(5) 0.040(5) 0.004(4) 0.019(4) 0.007(4)
C14 0.034(4) 0.027(5) 0.039(5) -0.005(4) 0.010(4) -0.001(4)
C15 0.029(4) 0.036(5) 0.031(4) -0.002(4) 0.008(3) 0.007(4)
O16 0.023(2) 0.038(3) 0.026(2) -0.001(3) 0.004(2) -0.002(3)
O17 0.029(3) 0.040(3) 0.043(3) 0.000(3) 0.013(2) 0.003(3)
C18 0.042(4) 0.022(4) 0.029(4) 0.007(4) 0.010(4) 0.002(4)
C19 0.026(3) 0.028(4) 0.027(4) -0.001(4) 0.002(3) 0.005(4)
C20 0.033(4) 0.030(5) 0.028(4) -0.007(3) 0.005(3) 0.005(4)
C21 0.024(4) 0.030(4) 0.024(4) 0.005(4) 0.004(3) 0.002(4)
C22 0.031(4) 0.027(4) 0.028(4) -0.005(3) 0.010(3) 0.005(3)
C23 0.044(5) 0.026(4) 0.037(5) 0.004(4) 0.013(4) -0.001(4)
C24 0.056(5) 0.033(5) 0.036(4) -0.002(4) 0.024(4) -0.004(4)
C25 0.041(5) 0.044(5) 0.043(5) -0.005(4) 0.018(4) -0.002(4)
N26 0.027(3) 0.031(4) 0.036(4) -0.009(3) 0.014(3) 0.000(3)
C27 0.036(4) 0.036(5) 0.039(5) -0.009(4) 0.012(4) 0.001(4)
C28 0.038(5) 0.025(4) 0.032(4) -0.004(3) 0.011(4) 0.002(4)
C29 0.032(4) 0.063(6) 0.038(5) 0.001(4) 0.002(4) 0.018(4)
C30 0.031(4) 0.052(6) 0.030(4) 0.000(4) 0.003(3) 0.013(4)

loop_
_atom_type_symbol
_atom_type_description
_atom_type_scat_dispersion_real
_atom_type_scat_dispersion_imag
_atom_type_scat_source
C C 0.0033 0.0016 'International Tables Vol C Tables 4.2.6.8 and 6.1.1.4'
H H 0.0000 0.0000 'International Tables Vol C Tables 4.2.6.8 and 6.1.1.4'
N N 0.0061 0.0033 'International Tables Vol C Tables 4.2.6.8 and 6.1.1.4'
O O 0.0106 0.0060 'International Tables Vol C Tables 4.2.6.8 and 6.1.1.4'

loop_
_geom_angle_atom_site_label_1
_geom_angle_atom_site_label_2
_geom_angle_atom_site_label_3
_geom_angle
_geom_angle_site_symmetry_1
_geom_angle_site_symmetry_3
_geom_angle_publ_flag
C3 O1 C6 108.2(5) . . ?
O2 C3 O1 120.4(7) . . ?
O2 C3 C4 131.0(7) . . ?
O1 C3 C4 108.6(6) . . ?
C5 C4 C3 108.7(7) . . ?
C5 C4 H4 125.7 . . ?
C3 C4 H4 125.7 . . ?
C4 C5 C6 109.6(6) . . ?
C4 C5 C14 133.7(7) . . ?
C6 C5 C14 116.7(6) . . ?
O1 C6 C5 104.7(6) . . ?
O1 C6 C13 114.8(6) . . ?
C5 C6 C13 108.6(6) . . ?
O1 C6 C7 113.6(5) . . ?
C5 C6 C7 111.9(6) . . ?
C13 C6 C7 103.3(6) . . ?
N11 C7 C6 102.7(5) . . ?
N11 C7 C8 106.3(6) . . ?
C6 C7 C8 119.8(7) . . ?
N11 C7 C8B 100.0(19) . . ?
C6 C7 C8B 102(2) . . ?
N11 C7 H7 109.2 . . ?
C6 C7 H7 109.2 . . ?
C8 C7 H7 109.2 . . ?
C9 C8 C7 101.3(8) . . ?
C9 C8 H8A 111.5 . . ?
C7 C8 H8A 111.5 . . ?
C9 C8 H8B 111.5 . . ?
C7 C8 H8B 111.5 . . ?
H8A C8 H8B 109.3 . . ?
C8 C9 C10 101.6(16) . . ?
C8 C9 H9A 111.5 . . ?
C10 C9 H9A 111.5 . . ?
C8 C9 H9B 111.5 . . ?
C10 C9 H9B 111.5 . . ?
H9A C9 H9B 109.3 . . ?
N11 C10 C9 105(3) . . ?
N11 C10 H10A 110.8 . . ?
C9 C10 H10A 110.8 . . ?
N11 C10 H10B 110.8 . . ?
C9 C10 H10B 110.8 . . ?
H10A C10 H10B 108.9 . . ?
C9B C8B C7 110(3) . . ?
C9B C8B H8BA 109.7 . . ?
C7 C8B H8BA 109.7 . . ?
C9B C8B H8BB 109.7 . . ?
C7 C8B H8BB 109.7 . . ?
H8BA C8B H8BB 108.2 . . ?
C10B C9B C8B 106(9) . . ?
C10B C9B H9BA 110.6 . . ?
C8B C9B H9BA 110.6 . . ?
C10B C9B H9BB 110.6 . . ?
C8B C9B H9BB 110.6 . . ?
H9BA C9B H9BB 108.8 . . ?
N11 C10B C9B 104(10) . . ?
N11 C10B H10C 111.0 . . ?
C9B C10B H10C 111.0 . . ?
N11 C10B H10D 111.0 . . ?
C9B C10B H10D 111.0 . . ?
H10C C10B H10D 109.0 . . ?
C12 N11 C10 115.5(19) . . ?
C12 N11 C10B 112(10) . . ?
C12 N11 C7 108.4(5) . . ?
C10 N11 C7 106.7(11) . . ?
C10B N11 C7 113(5) . . ?
N11 C12 C15 110.8(6) . . ?
N11 C12 C13 103.9(6) . . ?
C15 C12 C13 109.3(6) . . ?
N11 C12 H12 110.9 . . ?
C15 C12 H12 110.9 . . ?
C13 C12 H12 110.9 . . ?
C6 C13 C12 97.5(5) . . ?
C6 C13 H13A 112.3 . . ?
C12 C13 H13A 112.3 . . ?
C6 C13 H13B 112.3 . . ?
C12 C13 H13B 112.3 . . ?
H13A C13 H13B 109.9 . . ?
C5 C14 C15 110.1(6) . . ?
C5 C14 H14A 109.6 . . ?
C15 C14 H14A 109.6 . . ?
C5 C14 H14B 109.6 . . ?
C15 C14 H14B 109.6 . . ?
H14A C14 H14B 108.1 . . ?
C19 C15 C12 113.2(6) . . ?
C19 C15 C14 113.2(6) . . ?
C12 C15 C14 110.4(5) . . ?
C19 C15 H15 106.5 . . ?
C12 C15 H15 106.5 . . ?
C14 C15 H15 106.5 . . ?
C18 O16 C21 109.2(5) . . ?
O17 C18 O16 121.2(6) . . ?
O17 C18 C19 129.5(6) . . ?
O16 C18 C19 109.2(5) . . ?
C20 C19 C18 107.3(5) . . ?
C20 C19 C15 133.2(6) . . ?
C18 C19 C15 119.5(5) . . ?
C19 C20 C30 134.9(6) . . ?
C19 C20 C21 109.7(5) . . ?
C30 C20 C21 115.4(5) . . ?
O16 C21 C20 103.9(5) . . ?
O16 C21 C28 115.4(6) . . ?
C20 C21 C28 109.8(6) . . ?
O16 C21 C22 112.2(6) . . ?
C20 C21 C22 111.4(6) . . ?
C28 C21 C22 104.3(5) . . ?
N26 C22 C21 104.2(5) . . ?
N26 C22 C23 105.6(5) . . ?
C21 C22 C23 116.1(6) . . ?
N26 C22 H22 110.2 . . ?
C21 C22 H22 110.2 . . ?
C23 C22 H22 110.2 . . ?
C24 C23 C22 104.0(6) . . ?
C24 C23 H23A 111.0 . . ?
C22 C23 H23A 111.0 . . ?
C24 C23 H23B 111.0 . . ?
C22 C23 H23B 111.0 . . ?
H23A C23 H23B 109.0 . . ?
C23 C24 C25 100.8(6) . . ?
C23 C24 H24A 111.6 . . ?
C25 C24 H24A 111.6 . . ?
C23 C24 H24B 111.6 . . ?
C25 C24 H24B 111.6 . . ?
H24A C24 H24B 109.4 . . ?
N26 C25 C24 104.8(6) . . ?
N26 C25 H25A 110.8 . . ?
C24 C25 H25A 110.8 . . ?
N26 C25 H25B 110.8 . . ?
C24 C25 H25B 110.8 . . ?
H25A C25 H25B 108.9 . . ?
C25 N26 C27 113.8(6) . . ?
C25 N26 C22 107.3(5) . . ?
C27 N26 C22 105.1(6) . . ?
N26 C27 C29 107.3(6) . . ?
N26 C27 C28 104.6(6) . . ?
C29 C27 C28 110.1(6) . . ?
N26 C27 H27 111.5 . . ?
C29 C27 H27 111.5 . . ?
C28 C27 H27 111.5 . . ?
C21 C28 C27 96.6(5) . . ?
C21 C28 H28A 112.4 . . ?
C27 C28 H28A 112.4 . . ?
C21 C28 H28B 112.4 . . ?
C27 C28 H28B 112.4 . . ?
H28A C28 H28B 110.0 . . ?
C30 C29 C27 120.4(6) . . ?
C30 C29 H29 119.8 . . ?
C27 C29 H29 119.8 . . ?
C29 C30 C20 119.0(6) . . ?
C29 C30 H30 120.5 . . ?
C20 C30 H30 120.5 . . ?

loop_
_geom_bond_atom_site_label_1
_geom_bond_atom_site_label_2
_geom_bond_distance
_geom_bond_site_symmetry_2
_geom_bond_publ_flag
O1 C3 1.395(8) . ?
O1 C6 1.454(8) . ?
O2 C3 1.203(8) . ?
C3 C4 1.461(9) . ?
C4 C5 1.339(9) . ?
C4 H4 0.9500 . ?
C5 C6 1.494(9) . ?
C5 C14 1.498(9) . ?
C6 C13 1.516(10) . ?
C6 C7 1.535(9) . ?
C7 N11 1.495(8) . ?
C7 C8 1.539(12) . ?
C7 C8B 1.55(3) . ?
C7 H7 1.0000 . ?
C8 C9 1.513(13) . ?
C8 H8A 0.9900 . ?
C8 H8B 0.9900 . ?
C9 C10 1.53(3) . ?
C9 H9A 0.9900 . ?
C9 H9B 0.9900 . ?
C10 N11 1.48(4) . ?
C10 H10A 0.9900 . ?
C10 H10B 0.9900 . ?
C8B C9B 1.55(3) . ?
C8B H8BA 0.9900 . ?
C8B H8BB 0.9900 . ?
C9B C10B 1.54(3) . ?
C9B H9BA 0.9900 . ?
C9B H9BB 0.9900 . ?
C10B N11 1.5(2) . ?
C10B H10C 0.9900 . ?
C10B H10D 0.9900 . ?
N11 C12 1.477(8) . ?
C12 C15 1.524(9) . ?
C12 C13 1.554(10) . ?
C12 H12 1.0000 . ?
C13 H13A 0.9900 . ?
C13 H13B 0.9900 . ?
C14 C15 1.553(10) . ?
C14 H14A 0.9900 . ?
C14 H14B 0.9900 . ?
C15 C19 1.507(8) . ?
C15 H15 1.0000 . ?
O16 C18 1.379(7) . ?
O16 C21 1.451(7) . ?
O17 C18 1.199(7) . ?
C18 C19 1.479(8) . ?
C19 C20 1.349(8) . ?
C20 C30 1.460(9) . ?
C20 C21 1.515(8) . ?
C21 C28 1.521(9) . ?
C21 C22 1.528(9) . ?
C22 N26 1.512(8) . ?
C22 C23 1.538(9) . ?
C22 H22 1.0000 . ?
C23 C24 1.536(9) . ?
C23 H23A 0.9900 . ?
C23 H23B 0.9900 . ?
C24 C25 1.537(10) . ?
C24 H24A 0.9900 . ?
C24 H24B 0.9900 . ?
C25 N26 1.485(9) . ?
C25 H25A 0.9900 . ?
C25 H25B 0.9900 . ?
N26 C27 1.502(9) . ?
C27 C29 1.524(9) . ?
C27 C28 1.532(9) . ?
C27 H27 1.0000 . ?
C28 H28A 0.9900 . ?
C28 H28B 0.9900 . ?
C29 C30 1.339(9) . ?
C29 H29 0.9500 . ?
C30 H30 0.9500 . ?

loop_
_geom_torsion_atom_site_label_1
_geom_torsion_atom_site_label_2
_geom_torsion_atom_site_label_3
_geom_torsion_atom_site_label_4
_geom_torsion
_geom_torsion_site_symmetry_1
_geom_torsion_site_symmetry_2
_geom_torsion_site_symmetry_3
_geom_torsion_site_symmetry_4
_geom_torsion_publ_flag
C6 O1 C3 O2 177.3(7) . . . . ?
C6 O1 C3 C4 -3.0(7) . . . . ?
O2 C3 C4 C5 -179.6(8) . . . . ?
O1 C3 C4 C5 0.8(8) . . . . ?
C3 C4 C5 C6 1.7(8) . . . . ?
C3 C4 C5 C14 -178.1(7) . . . . ?
C3 O1 C6 C5 3.9(7) . . . . ?
C3 O1 C6 C13 -115.1(7) . . . . ?
C3 O1 C6 C7 126.3(6) . . . . ?
C4 C5 C6 O1 -3.5(8) . . . . ?
C14 C5 C6 O1 176.4(6) . . . . ?
C4 C5 C6 C13 119.7(7) . . . . ?
C14 C5 C6 C13 -60.4(8) . . . . ?
C4 C5 C6 C7 -127.0(7) . . . . ?
C14 C5 C6 C7 52.9(8) . . . . ?
O1 C6 C7 N11 160.5(6) . . . . ?
C5 C6 C7 N11 -81.2(7) . . . . ?
C13 C6 C7 N11 35.4(7) . . . . ?
O1 C6 C7 C8 43.1(10) . . . . ?
C5 C6 C7 C8 161.4(8) . . . . ?
C13 C6 C7 C8 -81.9(9) . . . . ?
O1 C6 C7 C8B 57(2) . . . . ?
C5 C6 C7 C8B 176(2) . . . . ?
C13 C6 C7 C8B -68(2) . . . . ?
N11 C7 C8 C9 30.4(10) . . . . ?
C6 C7 C8 C9 146.0(8) . . . . ?
C7 C8 C9 C10 -42.6(18) . . . . ?
C8 C9 C10 N11 40(2) . . . . ?
N11 C7 C8B C9B 18(5) . . . . ?
C6 C7 C8B C9B 124(4) . . . . ?
C7 C8B C9B C10B -4(11) . . . . ?
C8B C9B C10B N11 -12(15) . . . . ?
C9 C10 N11 C12 -141.9(17) . . . . ?
C9 C10 N11 C7 -21(2) . . . . ?
C9B C10B N11 C12 -97(12) . . . . ?
C9B C10B N11 C7 26(16) . . . . ?
C6 C7 N11 C12 -7.3(7) . . . . ?
C8 C7 N11 C12 119.3(7) . . . . ?
C8B C7 N11 C12 97(3) . . . . ?
C6 C7 N11 C10 -132.2(18) . . . . ?
C8 C7 N11 C10 -5.7(19) . . . . ?
C6 C7 N11 C10B -132(9) . . . . ?
C8B C7 N11 C10B -28(10) . . . . ?
C10 N11 C12 C15 -145.8(9) . . . . ?
C10B N11 C12 C15 -140(3) . . . . ?
C7 N11 C12 C15 94.6(7) . . . . ?
C10 N11 C12 C13 96.9(9) . . . . ?
C10B N11 C12 C13 103(3) . . . . ?
C7 N11 C12 C13 -22.7(7) . . . . ?
O1 C6 C13 C12 -172.0(6) . . . . ?
C5 C6 C13 C12 71.1(6) . . . . ?
C7 C6 C13 C12 -47.8(6) . . . . ?
N11 C12 C13 C6 43.1(6) . . . . ?
C15 C12 C13 C6 -75.2(7) . . . . ?
C4 C5 C14 C15 -138.4(8) . . . . ?
C6 C5 C14 C15 41.7(8) . . . . ?
N11 C12 C15 C19 77.2(7) . . . . ?
C13 C12 C15 C19 -168.9(6) . . . . ?
N11 C12 C15 C14 -50.9(7) . . . . ?
C13 C12 C15 C14 62.9(7) . . . . ?
C5 C14 C15 C19 -169.9(6) . . . . ?
C5 C14 C15 C12 -41.8(7) . . . . ?
C21 O16 C18 O17 178.8(7) . . . . ?
C21 O16 C18 C19 1.6(8) . . . . ?
O17 C18 C19 C20 -172.5(8) . . . . ?
O16 C18 C19 C20 4.3(9) . . . . ?
O17 C18 C19 C15 7.6(13) . . . . ?
O16 C18 C19 C15 -175.6(6) . . . . ?
C12 C15 C19 C20 -57.3(11) . . . . ?
C14 C15 C19 C20 69.4(11) . . . . ?
C12 C15 C19 C18 122.5(7) . . . . ?
C14 C15 C19 C18 -110.8(7) . . . . ?
C18 C19 C20 C30 169.7(8) . . . . ?
C15 C19 C20 C30 -10.5(16) . . . . ?
C18 C19 C20 C21 -8.2(9) . . . . ?
C15 C19 C20 C21 171.6(8) . . . . ?
C18 O16 C21 C20 -6.2(7) . . . . ?
C18 O16 C21 C28 -126.4(6) . . . . ?
C18 O16 C21 C22 114.3(6) . . . . ?
C19 C20 C21 O16 9.0(8) . . . . ?
C30 C20 C21 O16 -169.3(6) . . . . ?
C19 C20 C21 C28 133.0(6) . . . . ?
C30 C20 C21 C28 -45.3(8) . . . . ?
C19 C20 C21 C22 -111.9(7) . . . . ?
C30 C20 C21 C22 69.7(8) . . . . ?
O16 C21 C22 N26 155.8(5) . . . . ?
C20 C21 C22 N26 -88.3(6) . . . . ?
C28 C21 C22 N26 30.1(6) . . . . ?
O16 C21 C22 C23 40.2(8) . . . . ?
C20 C21 C22 C23 156.1(6) . . . . ?
C28 C21 C22 C23 -85.5(7) . . . . ?
N26 C22 C23 C24 24.0(7) . . . . ?
C21 C22 C23 C24 138.8(6) . . . . ?
C22 C23 C24 C25 -39.2(7) . . . . ?
C23 C24 C25 N26 40.6(7) . . . . ?
C24 C25 N26 C27 -142.3(6) . . . . ?
C24 C25 N26 C22 -26.5(7) . . . . ?
C21 C22 N26 C25 -121.3(6) . . . . ?
C23 C22 N26 C25 1.5(7) . . . . ?
C21 C22 N26 C27 0.2(7) . . . . ?
C23 C22 N26 C27 123.0(6) . . . . ?
C25 N26 C27 C29 -156.3(5) . . . . ?
C22 N26 C27 C29 86.6(6) . . . . ?
C25 N26 C27 C28 86.8(7) . . . . ?
C22 N26 C27 C28 -30.3(7) . . . . ?
O16 C21 C28 C27 -170.4(6) . . . . ?
C20 C21 C28 C27 72.7(6) . . . . ?
C22 C21 C28 C27 -46.8(6) . . . . ?
N26 C27 C28 C21 47.2(6) . . . . ?
C29 C27 C28 C21 -67.7(7) . . . . ?
N26 C27 C29 C30 -76.3(9) . . . . ?
C28 C27 C29 C30 37.0(11) . . . . ?
C27 C29 C30 C20 -2.8(12) . . . . ?
C19 C20 C30 C29 -171.2(9) . . . . ?
C21 C20 C30 C29 6.6(11) . . . . ?
